data_4079748
loop_
_publ_author_name
'Kashiwame, Yohei'
'Kuwata, Shigeki'
'Ikariya, Takao'

_publ_section_title
;
 Catalytic Intramolecular Hydroamination with a Bifunctional Iridium
 Pyrazolato Complex: Substrate Scope and Mechanistic Elucidation
;
_journal_issue 23
_journal_name_full Organometallics
_journal_page_first 8444
_journal_paper_doi 10.1021/om301063n
_journal_volume 31
_journal_year 2012
_chemical_formula_moiety 'C27 H29 Ir N2, C4 H10 O'
_chemical_formula_sum 'C31 H39 Ir N2 O'
_chemical_formula_weight 647.88
_space_group_IT_number 14
_symmetry_cell_setting monoclinic
_symmetry_Int_Tables_number 14
_symmetry_space_group_name_Hall '-P 2yn'
_symmetry_space_group_name_H-M 'P 1 21/n 1'
_atom_sites_solution_hydrogens geom
_atom_sites_solution_primary direct
_atom_sites_solution_secondary difmap
_cell_angle_alpha 90.0000
_cell_angle_beta 106.669(3)
_cell_angle_gamma 90.0000
_cell_formula_units_Z 4
_cell_length_a 13.306(3)
_cell_length_b 14.366(3)
_cell_length_c 14.874(3)
_cell_measurement_reflns_used 6643
_cell_measurement_temperature 93
_cell_measurement_theta_max 27.48
_cell_measurement_theta_min 3.18
_cell_volume 2723.7(10)
_computing_cell_refinement CrystalClear
_computing_data_collection 'CrystalClear (Rigaku Inc., 2008)'
_computing_data_reduction CrystalClear
_computing_molecular_graphics 'CrystalStructure 4.0'
_computing_publication_material 'CrystalStructure 4.0 (Rigaku, 2010)'
_computing_structure_refinement 'CRYSTALS (Carruthers, et al., 1999)'
_computing_structure_solution 'SIR92 (Altomare, et al., 1994)'
_diffrn_ambient_temperature 93
_diffrn_detector_area_resol_mean 7.111
_diffrn_measured_fraction_theta_full 0.995
_diffrn_measured_fraction_theta_max 0.995
_diffrn_measurement_device_type 'Rigaku Saturn724'
_diffrn_measurement_method \w
_diffrn_radiation_type 'Mo K\a'
_diffrn_radiation_wavelength 0.71075
_diffrn_reflns_av_R_equivalents 0.0759
_diffrn_reflns_limit_h_max 17
_diffrn_reflns_limit_h_min -17
_diffrn_reflns_limit_k_max 18
_diffrn_reflns_limit_k_min -17
_diffrn_reflns_limit_l_max 18
_diffrn_reflns_limit_l_min -19
_diffrn_reflns_number 22290
_diffrn_reflns_theta_full 27.50
_diffrn_reflns_theta_max 27.50
_diffrn_standards_number 0
_exptl_absorpt_coefficient_mu 4.941
_exptl_absorpt_correction_T_max 0.610
_exptl_absorpt_correction_T_min 0.504
_exptl_absorpt_correction_type multi-scan
_exptl_absorpt_process_details 'REQAB (Rigaku, 1998)'
_exptl_crystal_colour yellow
_exptl_crystal_density_diffrn 1.580
_exptl_crystal_density_method 'not measured'
_exptl_crystal_description prism
_exptl_crystal_F_000 1296.00
_exptl_crystal_size_max 0.150
_exptl_crystal_size_mid 0.100
_exptl_crystal_size_min 0.100
_refine_diff_density_max 3.020
_refine_diff_density_min -2.090
_refine_ls_extinction_method none
_refine_ls_goodness_of_fit_ref 1.000
_refine_ls_hydrogen_treatment mixed
_refine_ls_number_parameters 367
_refine_ls_number_reflns 6222
_refine_ls_R_factor_gt 0.0457
_refine_ls_shift/su_max 0.000
_refine_ls_structure_factor_coef Fsqd
_refine_ls_weighting_details 'w = 1/[0.0006Fo^2^ + 0.9400\s(Fo^2^)]/(4Fo^2^)'
_refine_ls_weighting_scheme calc
_refine_ls_wR_factor_ref 0.1078
_reflns_number_gt 4912
_reflns_number_total 6222
_reflns_threshold_expression F^2^>2.0\s(F^2^)
_cod_data_source_file om301063n_si_002.cif
_cod_data_source_block '[Cp*Ir(C2H4)(C6H4PzPh)](8)'
_cod_original_cell_volume 2723.9(9)
_cod_database_code 4079748

loop_
_symmetry_equiv_pos_site_id
_symmetry_equiv_pos_as_xyz
1 +X,+Y,+Z
2 1/2-X,1/2+Y,1/2-Z
3 -X,-Y,-Z
4 1/2+X,1/2-Y,1/2+Z

loop_
_atom_site_label
_atom_site_type_symbol
_atom_site_fract_x
_atom_site_fract_y
_atom_site_fract_z
_atom_site_U_iso_or_equiv
_atom_site_adp_type
_atom_site_occupancy
_atom_site_symmetry_multiplicity
_atom_site_calc_flag
_atom_site_refinement_flags
Ir1 Ir 0.30741(2) 0.119780(10) 0.02961(2) 0.01258(7) Uani 1.0 4 d .
O1 O 0.2532(4) -0.2244(3) 0.0765(4) 0.0294(14) Uani 1.0 4 d .
N1 N 0.5213(4) 0.0959(3) 0.1792(4) 0.0147(13) Uani 1.0 4 d .
N2 N 0.4153(4) 0.0963(4) 0.1569(4) 0.0155(13) Uani 1.0 4 d .
C1 C 0.3322(5) 0.2720(4) 0.0355(4) 0.0151(16) Uani 1.0 4 d .
C2 C 0.2238(5) 0.2573(4) -0.0139(5) 0.0181(16) Uani 1.0 4 d .
C3 C 0.2200(5) 0.2031(4) -0.0952(5) 0.0220(17) Uani 1.0 4 d .
C4 C 0.3275(6) 0.1902(4) -0.0987(5) 0.0241(18) Uani 1.0 4 d .
C5 C 0.3967(5) 0.2329(4) -0.0191(5) 0.0174(16) Uani 1.0 4 d .
C6 C 0.3735(6) 0.3279(5) 0.1243(5) 0.032(2) Uani 1.0 4 d .
C7 C 0.1329(6) 0.2948(5) 0.0128(6) 0.033(2) Uani 1.0 4 d .
C8 C 0.1231(6) 0.1779(5) -0.1716(5) 0.035(2) Uani 1.0 4 d .
C9 C 0.3593(7) 0.1441(5) -0.1780(5) 0.037(3) Uani 1.0 4 d .
C10 C 0.5132(6) 0.2437(5) 0.0029(6) 0.030(2) Uani 1.0 4 d .
C11 C 0.2145(5) 0.0839(4) 0.1148(5) 0.0171(16) Uani 1.0 4 d .
C12 C 0.1062(5) 0.0741(4) 0.0875(5) 0.0194(16) Uani 1.0 4 d .
C13 C 0.0515(5) 0.0530(4) 0.1526(5) 0.0238(18) Uani 1.0 4 d .
C14 C 0.1064(5) 0.0402(5) 0.2460(5) 0.0252(19) Uani 1.0 4 d .
C15 C 0.2143(5) 0.0472(5) 0.2755(5) 0.0229(18) Uani 1.0 4 d .
C16 C 0.2693(5) 0.0677(4) 0.2116(5) 0.0175(16) Uani 1.0 4 d .
C17 C 0.3830(5) 0.0738(4) 0.2328(5) 0.0193(17) Uani 1.0 4 d .
C18 C 0.4699(5) 0.0558(4) 0.3069(5) 0.0191(17) Uani 1.0 4 d .
C19 C 0.5557(5) 0.0711(4) 0.2703(4) 0.0158(16) Uani 1.0 4 d .
C20 C 0.6695(5) 0.0605(4) 0.3155(4) 0.0165(16) Uani 1.0 4 d .
C21 C 0.7068(5) 0.0081(4) 0.3966(5) 0.0189(16) Uani 1.0 4 d .
C22 C 0.8142(6) -0.0060(5) 0.4353(5) 0.0244(18) Uani 1.0 4 d .
C23 C 0.8848(6) 0.0315(5) 0.3930(5) 0.0275(19) Uani 1.0 4 d .
C24 C 0.8486(5) 0.0847(5) 0.3123(5) 0.0252(18) Uani 1.0 4 d .
C25 C 0.7416(5) 0.0987(4) 0.2726(5) 0.0221(17) Uani 1.0 4 d .
C26 C 0.3569(6) -0.0158(5) -0.0054(5) 0.0213(18) Uani 1.0 4 d .
C27 C 0.2484(6) -0.0104(4) -0.0402(6) 0.0219(18) Uani 1.0 4 d .
C28 C 0.3665(7) -0.1863(6) 0.2270(6) 0.051(3) Uani 1.0 4 d .
C29 C 0.2550(7) -0.2000(5) 0.1699(5) 0.037(3) Uani 1.0 4 d .
C30 C 0.1508(6) -0.2413(6) 0.0188(6) 0.037(3) Uani 1.0 4 d .
C31 C 0.1533(7) -0.2546(5) -0.0813(6) 0.039(3) Uani 1.0 4 d .
H1 H 0.3498 0.3013 0.1738 0.0384 Uiso 1.0 4 calc R
H2 H 0.4488 0.3268 0.1417 0.0384 Uiso 1.0 4 calc R
H3 H 0.3494 0.3911 0.1139 0.0384 Uiso 1.0 4 calc R
H4 H 0.1360 0.3616 0.0143 0.0412 Uiso 1.0 4 calc R
H5 H 0.0683 0.2752 -0.0309 0.0412 Uiso 1.0 4 calc R
H6 H 0.1364 0.2718 0.0743 0.0412 Uiso 1.0 4 calc R
H7 H 0.0869 0.2332 -0.1997 0.0376 Uiso 1.0 4 calc R
H8 H 0.1428 0.1422 -0.2184 0.0376 Uiso 1.0 4 calc R
H9 H 0.0778 0.1413 -0.1457 0.0377 Uiso 1.0 4 calc R
H10 H 0.4073 0.0939 -0.1544 0.0479 Uiso 1.0 4 calc R
H11 H 0.2975 0.1203 -0.2227 0.0478 Uiso 1.0 4 calc R
H12 H 0.3922 0.1892 -0.2080 0.0478 Uiso 1.0 4 calc R
H13 H 0.5400 0.2042 -0.0369 0.0376 Uiso 1.0 4 calc R
H14 H 0.5297 0.3074 -0.0064 0.0376 Uiso 1.0 4 calc R
H15 H 0.5446 0.2268 0.0673 0.0376 Uiso 1.0 4 calc R
H16 H 0.0695 0.0808 0.0245 0.0221 Uiso 1.0 4 calc R
H17 H -0.0213 0.0485 0.1331 0.0308 Uiso 1.0 4 calc R
H18 H 0.0697 0.0258 0.2888 0.0327 Uiso 1.0 4 calc R
H19 H 0.2505 0.0385 0.3384 0.0265 Uiso 1.0 4 calc R
H20 H 0.4722 0.0391 0.3678 0.0234 Uiso 1.0 4 calc R
H21 H 0.6590 -0.0187 0.4238 0.0220 Uiso 1.0 4 calc R
H22 H 0.8385 -0.0404 0.4903 0.0279 Uiso 1.0 4 calc R
H23 H 0.9564 0.0217 0.4183 0.0309 Uiso 1.0 4 calc R
H24 H 0.8958 0.1101 0.2836 0.0308 Uiso 1.0 4 calc R
H25 H 0.7177 0.1338 0.2181 0.0262 Uiso 1.0 4 calc R
H26 H 0.403(6) -0.015(5) -0.044(5) 0.04(3) Uiso 1.0 4 d .
H27 H 0.381(6) -0.053(5) 0.051(5) 0.025(19) Uiso 1.0 4 d .
H28 H 0.224(5) -0.003(4) -0.107(5) 0.016(17) Uiso 1.0 4 d .
H29 H 0.219(6) -0.039(5) 0.009(6) 0.04(3) Uiso 1.0 4 d .
H30 H 0.3706 -0.1736 0.2913 0.0599 Uiso 1.0 4 calc R
H31 H 0.4047 -0.2422 0.2236 0.0599 Uiso 1.0 4 calc R
H32 H 0.3963 -0.1353 0.2017 0.0599 Uiso 1.0 4 calc R
H33 H 0.2206 -0.2494 0.1943 0.0474 Uiso 1.0 4 calc R
H34 H 0.2146 -0.1431 0.1658 0.0476 Uiso 1.0 4 calc R
H35 H 0.1088 -0.1881 0.0259 0.0436 Uiso 1.0 4 calc R
H36 H 0.1257 -0.2961 0.0437 0.0436 Uiso 1.0 4 calc R
H37 H 0.0835 -0.2538 -0.1233 0.0438 Uiso 1.0 4 calc R
H38 H 0.1935 -0.2052 -0.0973 0.0438 Uiso 1.0 4 calc R
H39 H 0.1858 -0.3132 -0.0866 0.0437 Uiso 1.0 4 calc R

loop_
_atom_site_aniso_label
_atom_site_aniso_U_11
_atom_site_aniso_U_22
_atom_site_aniso_U_33
_atom_site_aniso_U_12
_atom_site_aniso_U_13
_atom_site_aniso_U_23
Ir1 0.01186(13) 0.01217(12) 0.01344(15) -0.00048(8) 0.00318(10) 0.00085(8)
O1 0.028(3) 0.035(3) 0.027(3) -0.001(3) 0.010(3) 0.002(3)
N1 0.012(3) 0.018(3) 0.016(3) -0.004(2) 0.008(3) 0.006(2)
N2 0.012(3) 0.020(3) 0.013(3) -0.006(2) 0.000(3) 0.001(2)
C1 0.018(4) 0.009(3) 0.016(4) -0.001(3) 0.002(3) 0.003(3)
C2 0.021(4) 0.011(3) 0.022(4) 0.004(3) 0.004(3) 0.010(3)
C3 0.019(4) 0.014(3) 0.026(4) -0.001(3) -0.005(3) 0.003(3)
C4 0.041(5) 0.014(3) 0.020(4) -0.002(3) 0.013(4) 0.004(3)
C5 0.024(4) 0.013(3) 0.018(4) -0.001(3) 0.010(3) 0.004(3)
C6 0.044(5) 0.023(4) 0.029(5) -0.004(4) 0.011(4) -0.004(3)
C7 0.024(4) 0.030(4) 0.048(5) 0.009(3) 0.015(4) 0.015(4)
C8 0.037(5) 0.026(4) 0.030(5) -0.014(4) -0.010(4) 0.006(3)
C9 0.066(6) 0.026(4) 0.027(5) 0.008(4) 0.025(5) 0.005(3)
C10 0.022(4) 0.027(4) 0.045(5) 0.003(3) 0.015(4) 0.002(3)
C11 0.019(4) 0.010(3) 0.025(4) -0.002(3) 0.010(3) 0.000(3)
C12 0.013(4) 0.019(3) 0.023(4) 0.002(3) 0.001(3) 0.007(3)
C13 0.012(4) 0.026(4) 0.039(5) 0.000(3) 0.017(4) 0.012(3)
C14 0.020(4) 0.026(4) 0.035(5) 0.000(3) 0.018(4) 0.004(3)
C15 0.018(4) 0.028(4) 0.020(4) 0.005(3) 0.002(3) 0.006(3)
C16 0.015(4) 0.019(3) 0.017(4) -0.001(3) 0.003(3) 0.003(3)
C17 0.018(4) 0.013(3) 0.028(4) 0.006(3) 0.009(3) 0.002(3)
C18 0.021(4) 0.023(3) 0.015(4) 0.004(3) 0.007(3) 0.001(3)
C19 0.015(4) 0.015(3) 0.017(4) 0.005(3) 0.004(3) -0.000(3)
C20 0.018(4) 0.015(3) 0.017(4) 0.003(3) 0.005(3) -0.002(3)
C21 0.021(4) 0.021(3) 0.014(4) -0.001(3) 0.002(3) -0.003(3)
C22 0.022(4) 0.030(4) 0.018(4) 0.006(3) 0.000(3) -0.002(3)
C23 0.019(4) 0.029(4) 0.029(4) 0.001(3) -0.001(4) -0.006(3)
C24 0.015(4) 0.033(4) 0.029(4) -0.001(3) 0.009(3) -0.002(3)
C25 0.019(4) 0.024(3) 0.023(4) 0.001(3) 0.004(3) -0.001(3)
C26 0.018(4) 0.017(3) 0.026(4) 0.006(3) 0.001(4) -0.004(3)
C27 0.028(4) 0.011(3) 0.023(4) -0.006(3) 0.002(4) -0.005(3)
C28 0.062(7) 0.057(6) 0.031(5) -0.003(5) 0.006(5) 0.000(4)
C29 0.054(6) 0.033(4) 0.031(5) 0.000(4) 0.023(4) 0.006(4)
C30 0.024(5) 0.043(5) 0.042(5) 0.002(4) 0.005(4) 0.010(4)
C31 0.036(5) 0.031(4) 0.042(5) 0.004(4) 0.001(4) -0.006(4)

loop_
_atom_type_symbol
_atom_type_description
_atom_type_scat_dispersion_real
_atom_type_scat_dispersion_imag
_atom_type_scat_source
C C 0.0033 0.0016
;
International Tables for Crystallography
(1992, Vol. C, Tables 4.2.6.8 and 6.1.1.4)
;
H H 0.0000 0.0000
;
International Tables for Crystallography
(1992, Vol. C, Table 6.1.1.4)
;
Ir Ir -1.4442 7.9887
;
International Tables for Crystallography
(1992, Vol. C, Tables 4.2.6.8 and 6.1.1.4)
;
N N 0.0061 0.0033
;
International Tables for Crystallography
(1992, Vol. C, Tables 4.2.6.8 and 6.1.1.4)
;
O O 0.0106 0.0060
;
International Tables for Crystallography
(1992, Vol. C, Tables 4.2.6.8 and 6.1.1.4)
;

loop_
_geom_angle_atom_site_label_1
_geom_angle_atom_site_label_2
_geom_angle_atom_site_label_3
_geom_angle
_geom_angle_publ_flag
N2 Ir1 C1 93.97(19) yes
N2 Ir1 C2 124.3(2) yes
N2 Ir1 C3 156.3(2) yes
N2 Ir1 C4 129.6(3) yes
N2 Ir1 C5 97.0(2) yes
N2 Ir1 C11 77.1(3) yes
N2 Ir1 C26 83.9(3) yes
N2 Ir1 C27 111.2(2) yes
C1 Ir1 C2 37.3(2) yes
C1 Ir1 C3 62.6(2) yes
C1 Ir1 C4 62.2(3) yes
C1 Ir1 C5 38.0(3) yes
C1 Ir1 C11 109.3(3) yes
C1 Ir1 C26 147.8(3) yes
C1 Ir1 C27 154.1(3) yes
C2 Ir1 C3 36.9(3) yes
C2 Ir1 C4 62.1(3) yes
C2 Ir1 C5 62.6(3) yes
C2 Ir1 C11 93.5(3) yes
C2 Ir1 C26 150.7(3) yes
C2 Ir1 C27 122.2(3) yes
C3 Ir1 C4 38.0(3) yes
C3 Ir1 C5 62.8(3) yes
C3 Ir1 C11 112.4(3) yes
C3 Ir1 C26 113.8(3) yes
C3 Ir1 C27 91.9(3) yes
C4 Ir1 C5 36.7(3) yes
C4 Ir1 C11 150.4(3) yes
C4 Ir1 C26 94.7(3) yes
C4 Ir1 C27 95.5(3) yes
C5 Ir1 C11 146.9(3) yes
C5 Ir1 C26 110.3(3) yes
C5 Ir1 C27 128.2(3) yes
C11 Ir1 C26 101.5(3) yes
C11 Ir1 C27 83.2(3) yes
C26 Ir1 C27 37.3(3) yes
C29 O1 C30 112.2(7) yes
N2 N1 C19 106.1(6) yes
Ir1 N2 N1 129.2(5) yes
Ir1 N2 C17 120.2(4) yes
N1 N2 C17 110.6(5) yes
Ir1 C1 C2 73.6(3) yes
Ir1 C1 C5 72.6(3) yes
Ir1 C1 C6 125.0(4) yes
C2 C1 C5 109.0(5) yes
C2 C1 C6 125.9(7) yes
C5 C1 C6 124.8(6) yes
Ir1 C2 C1 69.1(3) yes
Ir1 C2 C3 70.2(4) yes
Ir1 C2 C7 127.7(5) yes
C1 C2 C3 107.5(6) yes
C1 C2 C7 126.0(6) yes
C3 C2 C7 126.4(6) yes
Ir1 C3 C2 72.8(4) yes
Ir1 C3 C4 71.3(4) yes
Ir1 C3 C8 129.1(5) yes
C2 C3 C4 107.5(6) yes
C2 C3 C8 126.0(7) yes
C4 C3 C8 125.7(7) yes
Ir1 C4 C3 70.7(4) yes
Ir1 C4 C5 72.0(4) yes
Ir1 C4 C9 126.4(4) yes
C3 C4 C5 109.0(6) yes
C3 C4 C9 125.4(6) yes
C5 C4 C9 125.5(7) yes
Ir1 C5 C1 69.4(4) yes
Ir1 C5 C4 71.3(4) yes
Ir1 C5 C10 127.8(4) yes
C1 C5 C4 106.8(6) yes
C1 C5 C10 125.3(6) yes
C4 C5 C10 127.7(7) yes
Ir1 C11 C12 126.8(5) yes
Ir1 C11 C16 115.7(5) yes
C12 C11 C16 117.6(7) yes
C11 C12 C13 121.5(6) yes
C12 C13 C14 119.5(6) yes
C13 C14 C15 120.7(7) yes
C14 C15 C16 120.2(6) yes
C11 C16 C15 120.4(6) yes
C11 C16 C17 113.8(6) yes
C15 C16 C17 125.8(6) yes
N2 C17 C16 113.0(5) yes
N2 C17 C18 108.6(6) yes
C16 C17 C18 138.1(7) yes
C17 C18 C19 104.4(6) yes
N1 C19 C18 110.4(5) yes
N1 C19 C20 119.5(6) yes
C18 C19 C20 130.1(6) yes
C19 C20 C21 121.0(6) yes
C19 C20 C25 119.8(6) yes
C21 C20 C25 119.0(6) yes
C20 C21 C22 120.5(7) yes
C21 C22 C23 120.3(6) yes
C22 C23 C24 119.8(6) yes
C23 C24 C25 120.3(7) yes
C20 C25 C24 120.0(6) yes
Ir1 C26 C27 71.6(4) yes
Ir1 C27 C26 71.1(4) yes
O1 C29 C28 108.8(8) yes
O1 C30 C31 109.3(7) yes
C1 C6 H1 110.088 no
C1 C6 H2 108.467 no
C1 C6 H3 109.936 no
H1 C6 H2 109.448 no
H1 C6 H3 109.445 no
H2 C6 H3 109.438 no
C2 C7 H4 109.659 no
C2 C7 H5 110.724 no
C2 C7 H6 108.112 no
H4 C7 H5 109.442 no
H4 C7 H6 109.438 no
H5 C7 H6 109.441 no
C3 C8 H7 110.249 no
C3 C8 H8 108.904 no
C3 C8 H9 109.344 no
H7 C8 H8 109.441 no
H7 C8 H9 109.443 no
H8 C8 H9 109.443 no
C4 C9 H10 110.412 no
C4 C9 H11 108.662 no
C4 C9 H12 109.433 no
H10 C9 H11 109.435 no
H10 C9 H12 109.439 no
H11 C9 H12 109.440 no
C5 C10 H13 110.455 no
C5 C10 H14 109.453 no
C5 C10 H15 108.585 no
H13 C10 H14 109.445 no
H13 C10 H15 109.442 no
H14 C10 H15 109.442 no
C11 C12 H16 119.018 no
C13 C12 H16 119.514 no
C12 C13 H17 119.999 no
C14 C13 H17 120.454 no
C13 C14 H18 119.173 no
C15 C14 H18 120.080 no
C14 C15 H19 120.187 no
C16 C15 H19 119.582 no
C17 C18 H20 127.955 no
C19 C18 H20 127.643 no
C20 C21 H21 118.978 no
C22 C21 H21 120.508 no
C21 C22 H22 119.776 no
C23 C22 H22 119.886 no
C22 C23 H23 120.594 no
C24 C23 H23 119.617 no
C23 C24 H24 120.039 no
C25 C24 H24 119.599 no
C20 C25 H25 120.018 no
C24 C25 H25 119.960 no
Ir1 C26 H26 116(5) no
Ir1 C26 H27 110(4) no
C27 C26 H26 124(4) no
C27 C26 H27 114(5) no
H26 C26 H27 114(6) no
Ir1 C27 H28 112(4) no
Ir1 C27 H29 100(4) no
C26 C27 H28 114(5) no
C26 C27 H29 107(4) no
H28 C27 H29 135(6) no
C29 C28 H30 110.763 no
C29 C28 H31 108.313 no
C29 C28 H32 109.415 no
H30 C28 H31 109.442 no
H30 C28 H32 109.443 no
H31 C28 H32 109.442 no
O1 C29 H33 107.884 no
O1 C29 H34 106.872 no
C28 C29 H33 112.438 no
C28 C29 H34 111.479 no
H33 C29 H34 109.170 no
O1 C30 H35 106.562 no
O1 C30 H36 106.696 no
C31 C30 H35 112.553 no
C31 C30 H36 112.379 no
H35 C30 H36 108.992 no
C30 C31 H37 110.460 no
C30 C31 H38 108.765 no
C30 C31 H39 109.270 no
H37 C31 H38 109.447 no
H37 C31 H39 109.443 no
H38 C31 H39 109.438 no

loop_
_geom_bond_atom_site_label_1
_geom_bond_atom_site_label_2
_geom_bond_distance
_geom_bond_publ_flag
Ir1 N2 2.049(5) yes
Ir1 C1 2.210(6) yes
Ir1 C2 2.269(6) yes
Ir1 C3 2.235(6) yes
Ir1 C4 2.243(7) yes
Ir1 C5 2.252(7) yes
Ir1 C11 2.073(8) yes
Ir1 C26 2.167(7) yes
Ir1 C27 2.173(6) yes
O1 C29 1.428(10) yes
O1 C30 1.407(8) yes
N1 N2 1.354(7) yes
N1 C19 1.348(8) yes
N2 C17 1.356(10) yes
C1 C2 1.434(9) yes
C1 C5 1.451(10) yes
C1 C6 1.509(9) yes
C2 C3 1.427(10) yes
C2 C7 1.480(11) yes
C3 C4 1.458(11) yes
C3 C8 1.497(9) yes
C4 C5 1.414(8) yes
C4 C9 1.516(12) yes
C5 C10 1.498(10) yes
C11 C12 1.387(9) yes
C11 C16 1.435(9) yes
C12 C13 1.402(11) yes
C13 C14 1.383(9) yes
C14 C15 1.379(10) yes
C15 C16 1.387(11) yes
C16 C17 1.458(9) yes
C17 C18 1.373(8) yes
C18 C19 1.415(10) yes
C19 C20 1.478(9) yes
C20 C21 1.387(8) yes
C20 C25 1.406(11) yes
C21 C22 1.394(9) yes
C22 C23 1.380(11) yes
C23 C24 1.388(9) yes
C24 C25 1.390(9) yes
C26 C27 1.389(10) yes
C28 C29 1.495(12) yes
C30 C31 1.511(12) yes
C6 H1 0.960 no
C6 H2 0.960 no
C6 H3 0.960 no
C7 H4 0.960 no
C7 H5 0.960 no
C7 H6 0.960 no
C8 H7 0.960 no
C8 H8 0.960 no
C8 H9 0.960 no
C9 H10 0.960 no
C9 H11 0.960 no
C9 H12 0.960 no
C10 H13 0.960 no
C10 H14 0.960 no
C10 H15 0.960 no
C12 H16 0.930 no
C13 H17 0.930 no
C14 H18 0.930 no
C15 H19 0.930 no
C18 H20 0.930 no
C21 H21 0.930 no
C22 H22 0.930 no
C23 H23 0.930 no
C24 H24 0.930 no
C25 H25 0.930 no
C26 H26 0.95(9) no
C26 H27 0.97(7) no
C27 H28 0.95(7) no
C27 H29 1.00(9) no
C28 H30 0.960 no
C28 H31 0.960 no
C28 H32 0.960 no
C29 H33 0.970 no
C29 H34 0.970 no
C30 H35 0.970 no
C30 H36 0.970 no
C31 H37 0.960 no
C31 H38 0.960 no
C31 H39 0.960 no

loop_
_geom_contact_atom_site_label_1
_geom_contact_atom_site_label_2
_geom_contact_distance
_geom_contact_publ_flag
_geom_contact_site_symmetry_2
N1 C5 3.538(8) no .
N1 C10 3.352(9) no .
N1 C16 3.546(9) no .
N1 C25 2.861(8) no .
N1 C26 3.384(8) no .
N2 C6 3.385(8) no .
N2 C20 3.563(7) no .
C6 C7 3.190(10) no .
C6 C10 3.178(12) no .
C7 C8 3.187(11) no .
C7 C11 3.422(9) no .
C7 C12 3.412(9) no .
C8 C9 3.209(13) no .
C8 C27 3.470(9) no .
C9 C10 3.212(10) no .
C9 C26 3.452(11) no .
C11 C14 2.808(11) no .
C12 C15 2.780(9) no .
C12 C27 3.275(11) no .
C13 C16 2.784(9) no .
C15 C18 3.300(10) no .
C18 C21 3.126(9) no .
C20 C23 2.795(9) no .
C21 C24 2.774(11) no .
C22 C25 2.776(9) no .
O1 C27 3.523(8) no .
C2 C20 3.572(8) no 4_454
C3 C25 3.519(9) no 4_454
C4 C24 3.535(9) no 4_454
C4 C25 3.593(9) no 4_454
C5 C24 3.556(9) no 4_454
C6 C14 3.577(10) no 2_555
C7 C21 3.598(10) no 4_454
C9 C20 3.539(9) no 3_655
C14 C6 3.577(10) no 2_545
C20 C2 3.572(8) no 4_555
C20 C9 3.539(9) no 3_655
C21 C7 3.598(10) no 4_555
C24 C4 3.535(9) no 4_555
C24 C5 3.556(9) no 4_555
C25 C3 3.519(9) no 4_555
C25 C4 3.593(9) no 4_555
C27 O1 3.523(8) no .
Ir1 H1 3.3208 no .
Ir1 H6 3.3554 no .
Ir1 H9 3.4143 no .
Ir1 H10 3.3887 no .
Ir1 H15 3.4087 no .
Ir1 H16 3.1939 no .
O1 H30 3.2128 no .
O1 H31 2.5269 no .
O1 H32 2.5884 no .
O1 H37 3.2033 no .
O1 H38 2.4917 no .
O1 H39 2.6584 no .
N1 H2 3.4551 no .
N1 H15 2.5878 no .
N1 H20 3.1649 no .
N1 H25 2.5682 no .
N1 H27 3.11(6) no .
N2 H1 3.1019 no .
N2 H2 3.3575 no .
N2 H15 3.0928 no .
N2 H20 3.1190 no .
N2 H26 3.36(8) no .
N2 H27 2.63(7) no .
N2 H29 3.49(7) no .
C1 H4 2.8462 no .
C1 H5 3.3655 no .
C1 H6 2.8261 no .
C1 H13 3.3850 no .
C1 H14 2.9137 no .
C1 H15 2.8039 no .
C2 H1 2.8852 no .
C2 H2 3.3671 no .
C2 H3 2.8769 no .
C2 H7 2.8610 no .
C2 H8 3.3559 no .
C2 H9 2.8647 no .
C2 H16 3.4126 no .
C3 H4 3.1830 no .
C3 H5 2.6788 no .
C3 H6 3.1903 no .
C3 H10 3.2714 no .
C3 H11 2.6824 no .
C3 H12 3.2103 no .
C3 H16 3.5082 no .
C3 H28 2.97(6) no .
C4 H7 3.1821 no .
C4 H8 2.6785 no .
C4 H9 3.2696 no .
C4 H13 2.7184 no .
C4 H14 3.1366 no .
C4 H15 3.2590 no .
C4 H26 3.15(7) no .
C4 H28 3.09(6) no .
C5 H1 3.2576 no .
C5 H2 2.6580 no .
C5 H3 3.1900 no .
C5 H10 2.8678 no .
C5 H11 3.3528 no .
C5 H12 2.8630 no .
C5 H26 3.59(7) no .
C6 H4 3.1513 no .
C6 H6 3.1319 no .
C6 H14 3.2411 no .
C6 H15 3.0198 no .
C7 H1 3.1794 no .
C7 H3 3.1603 no .
C7 H7 3.1690 no .
C7 H9 3.1569 no .
C7 H16 3.2060 no .
C8 H5 2.7824 no .
C8 H11 2.7682 no .
C8 H16 3.4852 no .
C8 H28 2.96(6) no .
C9 H8 2.7690 no .
C9 H13 2.8346 no .
C9 H26 2.98(7) no .
C9 H28 3.15(7) no .
C10 H2 2.7269 no .
C10 H10 3.1934 no .
C10 H12 3.1851 no .
C11 H1 3.5863 no .
C11 H6 2.8932 no .
C11 H17 3.2655 no .
C11 H19 3.2868 no .
C11 H27 3.31(8) no .
C11 H28 3.56(7) no .
C11 H29 2.38(8) no .
C12 H5 3.3460 no .
C12 H6 2.8841 no .
C12 H9 3.5145 no .
C12 H18 3.2428 no .
C12 H29 2.70(9) no .
C13 H19 3.2393 no .
C14 H16 3.2421 no .
C15 H17 3.2403 no .
C15 H20 3.3124 no .
C16 H16 3.2569 no .
C16 H18 3.2372 no .
C16 H20 3.0424 no .
C16 H29 3.28(8) no .
C17 H1 3.3803 no .
C17 H19 2.7240 no .
C17 H27 3.26(7) no .
C18 H19 3.0961 no .
C18 H21 2.8270 no .
C19 H21 2.6393 no .
C19 H25 2.6502 no .
C20 H20 2.9616 no .
C20 H22 3.2500 no .
C20 H24 3.2591 no .
C21 H20 3.0605 no .
C21 H23 3.2491 no .
C21 H25 3.2472 no .
C22 H24 3.2342 no .
C23 H21 3.2465 no .
C23 H25 3.2477 no .
C24 H22 3.2343 no .
C25 H21 3.2434 no .
C25 H23 3.2459 no .
C26 H10 2.9489 no .
C27 H8 3.4151 no .
C27 H9 3.2127 no .
C27 H10 3.4141 no .
C27 H11 3.5117 no .
C27 H16 3.1023 no .
C29 H35 2.4517 no .
C29 H36 2.5573 no .
C30 H33 2.5102 no .
C30 H34 2.5343 no .
H1 H4 3.2563 no .
H1 H6 2.8329 no .
H1 H15 3.5679 no .
H2 H14 2.7297 no .
H2 H15 2.3927 no .
H3 H4 2.8329 no .
H3 H6 3.2188 no .
H3 H14 3.5861 no .
H4 H7 3.5729 no .
H5 H7 2.6624 no .
H5 H9 2.5987 no .
H5 H16 2.9101 no .
H6 H16 2.9144 no .
H7 H11 3.3393 no .
H8 H10 3.4420 no .
H8 H11 2.1015 no .
H8 H12 3.3458 no .
H8 H28 2.6926 no .
H9 H11 3.4463 no .
H9 H16 2.7073 no .
H9 H28 2.7870 no .
H10 H13 2.6291 no .
H10 H26 2.2828 no .
H10 H28 3.0656 no .
H11 H26 3.2672 no .
H11 H28 2.8375 no .
H12 H13 2.7418 no .
H12 H14 3.4746 no .
H15 H25 3.0266 no .
H16 H17 2.3251 no .
H16 H28 3.4299 no .
H16 H29 2.6936 no .
H17 H18 2.3080 no .
H18 H19 2.3130 no .
H19 H20 2.8542 no .
H20 H21 2.5257 no .
H21 H22 2.3283 no .
H22 H23 2.3172 no .
H23 H24 2.3131 no .
H24 H25 2.3143 no .
H26 H28 2.30(10) no .
H26 H29 2.79(12) no .
H27 H28 2.75(8) no .
H27 H29 2.08(10) no .
H30 H33 2.3661 no .
H30 H34 2.4000 no .
H31 H33 2.3642 no .
H31 H34 2.8129 no .
H32 H33 2.8316 no .
H32 H34 2.3234 no .
H33 H35 2.6694 no .
H33 H36 2.3326 no .
H34 H35 2.2464 no .
H34 H36 2.8801 no .
H35 H37 2.3459 no .
H35 H38 2.4236 no .
H35 H39 2.8399 no .
H36 H37 2.4618 no .
H36 H38 2.8302 no .
H36 H39 2.3127 no .
O1 H13 2.9878 no 3_655
O1 H14 3.5459 no 3_655
O1 H27 3.07(7) no .
O1 H29 2.84(7) no .
N1 H7 3.0228 no 4_555
N1 H10 2.9458 no 3_655
N1 H26 2.75(9) no 3_655
N2 H26 3.51(9) no 3_655
N2 H32 3.4164 no .
C6 H7 3.3800 no 4_555
C6 H18 3.1252 no 2_555
C6 H19 3.5658 no 2_555
C6 H33 3.4668 no 2_555
C7 H20 3.5036 no 4_454
C7 H21 3.5340 no 4_454
C7 H30 2.9615 no 2_555
C7 H35 3.4592 no 3_555
C7 H36 3.2997 no 3_555
C8 H2 3.0669 no 4_454
C8 H25 3.5756 no 4_454
C9 H32 3.3728 no 3_655
C9 H37 3.5712 no 2_554
C9 H39 3.4338 no 2_554
C10 H26 3.46(7) no 3_655
C10 H27 3.27(7) no 3_655
C11 H34 3.3491 no .
C12 H16 3.3103 no 3_555
C12 H34 3.4944 no .
C12 H35 3.3092 no 3_555
C13 H9 3.2656 no 3_555
C13 H16 3.2854 no 3_555
C13 H24 3.3271 no 1_455
C13 H31 3.4310 no 2_555
C13 H34 3.5284 no .
C13 H35 3.4817 no 3_555
C13 H37 3.3592 no 3_555
C14 H3 2.9288 no 2_545
C14 H9 3.5962 no 3_555
C14 H24 3.1732 no 1_455
C14 H31 3.1692 no 2_555
C14 H34 3.3792 no .
C15 H3 3.0428 no 2_545
C15 H31 3.4174 no 2_555
C15 H33 3.0444 no 2_555
C15 H34 3.1845 no .
C16 H32 3.3947 no .
C16 H33 2.9607 no 2_555
C16 H34 3.1442 no .
C17 H32 3.0512 no .
C17 H33 3.2226 no 2_555
C18 H4 3.4499 no 4_555
C18 H5 3.4094 no 4_555
C18 H7 3.4232 no 4_555
C18 H30 3.5326 no .
C18 H32 3.1711 no .
C18 H36 3.5646 no 2_555
C19 H7 2.8594 no 4_555
C19 H10 3.0531 no 3_655
C19 H11 3.5592 no 3_655
C20 H4 3.3089 no 4_555
C20 H7 3.1466 no 4_555
C20 H10 3.2100 no 3_655
C20 H11 3.0320 no 3_655
C21 H3 3.5533 no 4_555
C21 H4 2.8988 no 4_555
C21 H11 3.1636 no 3_655
C21 H39 2.8320 no 4_545
C22 H3 3.0478 no 4_555
C22 H4 3.5929 no 4_555
C22 H11 3.4937 no 3_655
C22 H14 3.3698 no 2_645
C22 H23 3.2085 no 3_756
C22 H39 3.0736 no 4_545
C23 H8 3.5437 no 3_655
C23 H14 3.1093 no 4_555
C23 H18 3.2634 no 1_655
C23 H22 3.5952 no 3_756
C23 H23 3.0868 no 3_756
C24 H8 3.5615 no 3_655
C24 H11 3.5698 no 3_655
C24 H12 3.3279 no 4_555
C24 H14 3.4295 no 4_555
C24 H18 3.1755 no 1_655
C24 H28 3.16(7) no 3_655
C24 H38 3.5361 no 3_655
C25 H7 3.2752 no 4_555
C25 H10 3.5602 no 3_655
C25 H11 3.2399 no 3_655
C25 H26 3.60(7) no 3_655
C25 H28 2.98(7) no 3_655
C25 H38 3.3436 no 3_655
C26 H10 3.5322 no 3_655
C26 H13 3.0179 no 3_655
C26 H15 3.5273 no 3_655
C26 H25 3.4734 no 3_655
C26 H26 3.10(8) no 3_655
C26 H32 3.4337 no .
C26 H38 3.5060 no .
C27 H17 2.9916 no 3_555
C27 H25 3.3211 no 3_655
C27 H35 3.4628 no .
C27 H38 2.9548 no .
C28 H1 3.5949 no 2_545
C28 H6 3.0275 no 2_545
C28 H12 3.3041 no 3_655
C28 H13 3.4102 no 3_655
C28 H27 3.30(7) no .
C28 H37 3.2168 no 4_545
C29 H1 3.0340 no 2_545
C29 H27 3.48(8) no .
C29 H29 3.27(8) no .
C30 H5 3.0112 no 3_555
C30 H29 3.06(7) no .
C31 H12 3.1232 no 2_544
C31 H17 3.4168 no 3_555
C31 H21 3.2568 no 4_444
C31 H24 3.5586 no 3_655
C31 H25 3.4791 no 3_655
C31 H29 3.39(7) no .
H1 C28 3.5949 no 2_555
H1 C29 3.0340 no 2_555
H1 H7 3.2145 no 4_555
H1 H9 3.5238 no 4_555
H1 H18 3.3938 no 2_555
H1 H30 3.1416 no 2_555
H1 H33 2.5117 no 2_555
H1 H34 2.8702 no 2_555
H2 C8 3.0669 no 4_555
H2 H7 2.6832 no 4_555
H2 H8 2.8488 no 4_555
H2 H9 3.1696 no 4_555
H2 H18 3.0741 no 2_555
H2 H23 3.2976 no 2_655
H3 C14 2.9288 no 2_555
H3 C15 3.0428 no 2_555
H3 C21 3.5533 no 4_454
H3 C22 3.0478 no 4_454
H3 H18 2.4715 no 2_555
H3 H19 2.7029 no 2_555
H3 H22 2.8013 no 4_454
H3 H23 3.3363 no 2_655
H4 C18 3.4499 no 4_454
H4 C20 3.3089 no 4_454
H4 C21 2.8988 no 4_454
H4 C22 3.5929 no 4_454
H4 H19 3.4128 no 2_555
H4 H20 2.9683 no 4_454
H4 H21 2.6907 no 4_454
H4 H30 2.9616 no 2_555
H4 H36 3.4687 no 3_555
H5 C18 3.4094 no 4_454
H5 C30 3.0112 no 3_555
H5 H20 3.1493 no 4_454
H5 H30 3.4981 no 2_555
H5 H35 2.6875 no 3_555
H5 H36 2.5502 no 3_555
H5 H37 3.4769 no 3_555
H6 C28 3.0275 no 2_555
H6 H30 2.1742 no 2_555
H6 H31 3.2135 no 2_555
H6 H33 3.4356 no 2_555
H6 H35 3.3949 no 3_555
H6 H36 3.4427 no 3_555
H6 H37 3.2224 no 3_555
H7 N1 3.0228 no 4_454
H7 C6 3.3800 no 4_454
H7 C18 3.4232 no 4_454
H7 C19 2.8594 no 4_454
H7 C20 3.1466 no 4_454
H7 C25 3.2752 no 4_454
H7 H1 3.2145 no 4_454
H7 H2 2.6832 no 4_454
H7 H15 3.3974 no 4_454
H7 H25 3.0662 no 4_454
H8 C23 3.5437 no 3_655
H8 C24 3.5615 no 3_655
H8 H2 2.8488 no 4_454
H8 H17 3.5929 no 3_555
H8 H25 3.5755 no 4_454
H9 C13 3.2656 no 3_555
H9 C14 3.5962 no 3_555
H9 H1 3.5238 no 4_454
H9 H2 3.1696 no 4_454
H9 H17 2.8495 no 3_555
H9 H18 3.4285 no 3_555
H9 H35 3.5110 no 3_555
H10 N1 2.9458 no 3_655
H10 C19 3.0531 no 3_655
H10 C20 3.2100 no 3_655
H10 C25 3.5602 no 3_655
H10 C26 3.5322 no 3_655
H10 H26 3.4790 no 3_655
H10 H27 2.8550 no 3_655
H10 H32 2.9557 no 3_655
H11 C19 3.5592 no 3_655
H11 C20 3.0320 no 3_655
H11 C21 3.1636 no 3_655
H11 C22 3.4937 no 3_655
H11 C24 3.5698 no 3_655
H11 C25 3.2399 no 3_655
H11 H21 3.5210 no 3_655
H11 H39 3.0608 no 2_554
H12 C24 3.3279 no 4_454
H12 C28 3.3041 no 3_655
H12 C31 3.1232 no 2_554
H12 H24 2.8867 no 4_454
H12 H25 3.4059 no 4_454
H12 H31 2.8801 no 3_655
H12 H32 2.8952 no 3_655
H12 H37 2.7455 no 2_554
H12 H38 3.1779 no 2_554
H12 H39 2.9322 no 2_554
H13 O1 2.9878 no 3_655
H13 C26 3.0179 no 3_655
H13 C28 3.4102 no 3_655
H13 H26 2.9780 no 3_655
H13 H27 2.4395 no 3_655
H13 H31 3.1175 no 3_655
H13 H32 2.9840 no 3_655
H13 H38 3.5350 no 3_655
H14 O1 3.5459 no 3_655
H14 C22 3.3698 no 2_655
H14 C23 3.1093 no 4_454
H14 C24 3.4295 no 4_454
H14 H22 2.7707 no 2_655
H14 H23 3.3310 no 2_655
H14 H23 2.7588 no 4_454
H14 H24 3.3390 no 4_454
H15 C26 3.5273 no 3_655
H15 H7 3.3974 no 4_555
H15 H26 3.1574 no 3_655
H15 H27 3.3522 no 3_655
H15 H38 3.3983 no 3_655
H16 C12 3.3103 no 3_555
H16 C13 3.2854 no 3_555
H16 H16 2.9276 no 3_555
H16 H17 2.9143 no 3_555
H16 H35 2.7476 no 3_555
H17 C27 2.9916 no 3_555
H17 C31 3.4168 no 3_555
H17 H8 3.5929 no 3_555
H17 H9 2.8495 no 3_555
H17 H16 2.9143 no 3_555
H17 H24 2.9025 no 1_455
H17 H28 2.6907 no 3_555
H17 H29 2.8654 no 3_555
H17 H35 3.0651 no 3_555
H17 H37 3.0551 no 3_555
H17 H38 3.1464 no 3_555
H18 C6 3.1252 no 2_545
H18 C23 3.2634 no 1_455
H18 C24 3.1755 no 1_455
H18 H1 3.3938 no 2_545
H18 H2 3.0741 no 2_545
H18 H3 2.4715 no 2_545
H18 H9 3.4285 no 3_555
H18 H22 3.1675 no 3_656
H18 H23 2.7655 no 1_455
H18 H24 2.5924 no 1_455
H18 H31 3.3608 no 2_555
H19 C6 3.5658 no 2_545
H19 H3 2.7029 no 2_545
H19 H4 3.4128 no 2_545
H19 H21 3.4067 no 3_656
H19 H22 3.1038 no 3_656
H19 H33 3.1257 no 2_555
H19 H34 3.5955 no .
H19 H36 3.1261 no 2_555
H20 C7 3.5036 no 4_555
H20 H4 2.9683 no 4_555
H20 H5 3.1493 no 4_555
H20 H30 3.4019 no .
H20 H32 3.4589 no .
H20 H36 3.1642 no 2_555
H21 C7 3.5340 no 4_555
H21 C31 3.2568 no 4_545
H21 H4 2.6907 no 4_555
H21 H11 3.5210 no 3_655
H21 H19 3.4067 no 3_656
H21 H36 3.3029 no 4_545
H21 H37 3.4319 no 4_545
H21 H39 2.4513 no 4_545
H22 C23 3.5952 no 3_756
H22 H3 2.8013 no 4_555
H22 H14 2.7707 no 2_645
H22 H18 3.1675 no 3_656
H22 H19 3.1038 no 3_656
H22 H23 2.6908 no 3_756
H22 H39 2.9194 no 4_545
H23 C22 3.2085 no 3_756
H23 C23 3.0868 no 3_756
H23 H2 3.2976 no 2_645
H23 H3 3.3363 no 2_645
H23 H14 3.3310 no 2_645
H23 H14 2.7588 no 4_555
H23 H18 2.7655 no 1_655
H23 H22 2.6908 no 3_756
H23 H23 2.4551 no 3_756
H24 C13 3.3271 no 1_655
H24 C14 3.1732 no 1_655
H24 C31 3.5586 no 3_655
H24 H12 2.8867 no 4_555
H24 H14 3.3390 no 4_555
H24 H17 2.9025 no 1_655
H24 H18 2.5924 no 1_655
H24 H28 3.0709 no 3_655
H24 H31 3.4233 no 2_655
H24 H37 3.2237 no 3_655
H24 H38 3.0107 no 3_655
H25 C8 3.5756 no 4_555
H25 C26 3.4734 no 3_655
H25 C27 3.3211 no 3_655
H25 C31 3.4791 no 3_655
H25 H7 3.0662 no 4_555
H25 H8 3.5755 no 4_555
H25 H12 3.4059 no 4_555
H25 H26 3.1271 no 3_655
H25 H28 2.7614 no 3_655
H25 H38 2.6253 no 3_655
H26 N1 2.75(9) no 3_655
H26 N2 3.51(9) no 3_655
H26 C10 3.46(7) no 3_655
H26 C25 3.60(7) no 3_655
H26 C26 3.10(8) no 3_655
H26 H10 3.4790 no 3_655
H26 H13 2.9780 no 3_655
H26 H15 3.1574 no 3_655
H26 H25 3.1271 no 3_655
H26 H26 2.58(10) no 3_655
H26 H27 3.07(11) no 3_655
H27 O1 3.07(7) no .
H27 C10 3.27(7) no 3_655
H27 C28 3.30(7) no .
H27 C29 3.48(8) no .
H27 H10 2.8550 no 3_655
H27 H13 2.4395 no 3_655
H27 H15 3.3522 no 3_655
H27 H26 3.07(11) no 3_655
H27 H32 2.4942 no .
H27 H34 3.4190 no .
H27 H38 3.5595 no .
H28 C24 3.16(7) no 3_655
H28 C25 2.98(7) no 3_655
H28 H17 2.6907 no 3_555
H28 H24 3.0709 no 3_655
H28 H25 2.7614 no 3_655
H28 H38 2.9409 no .
H29 O1 2.84(7) no .
H29 C29 3.27(8) no .
H29 C30 3.06(7) no .
H29 C31 3.39(7) no .
H29 H17 2.8654 no 3_555
H29 H32 3.4411 no .
H29 H34 2.7924 no .
H29 H35 2.6527 no .
H29 H38 2.8263 no .
H30 C7 2.9615 no 2_545
H30 C18 3.5326 no .
H30 H1 3.1416 no 2_545
H30 H4 2.9616 no 2_545
H30 H5 3.4981 no 2_545
H30 H6 2.1742 no 2_545
H30 H20 3.4019 no .
H30 H37 2.9434 no 4_545
H31 C13 3.4310 no 2_545
H31 C14 3.1692 no 2_545
H31 C15 3.4174 no 2_545
H31 H6 3.2135 no 2_545
H31 H12 2.8801 no 3_655
H31 H13 3.1175 no 3_655
H31 H18 3.3608 no 2_545
H31 H24 3.4233 no 2_645
H31 H37 2.7820 no 4_545
H32 N2 3.4164 no .
H32 C9 3.3728 no 3_655
H32 C16 3.3947 no .
H32 C17 3.0512 no .
H32 C18 3.1711 no .
H32 C26 3.4337 no .
H32 H10 2.9557 no 3_655
H32 H12 2.8952 no 3_655
H32 H13 2.9840 no 3_655
H32 H20 3.4589 no .
H32 H27 2.4942 no .
H32 H29 3.4411 no .
H32 H37 3.4347 no 4_545
H33 C6 3.4668 no 2_545
H33 C15 3.0444 no 2_545
H33 C16 2.9607 no 2_545
H33 C17 3.2226 no 2_545
H33 H1 2.5117 no 2_545
H33 H6 3.4356 no 2_545
H33 H19 3.1257 no 2_545
H34 C11 3.3491 no .
H34 C12 3.4944 no .
H34 C13 3.5284 no .
H34 C14 3.3792 no .
H34 C15 3.1845 no .
H34 C16 3.1442 no .
H34 H1 2.8702 no 2_545
H34 H19 3.5955 no .
H34 H27 3.4190 no .
H34 H29 2.7924 no .
H35 C7 3.4592 no 3_555
H35 C12 3.3092 no 3_555
H35 C13 3.4817 no 3_555
H35 C27 3.4628 no .
H35 H5 2.6875 no 3_555
H35 H6 3.3949 no 3_555
H35 H9 3.5110 no 3_555
H35 H16 2.7476 no 3_555
H35 H17 3.0651 no 3_555
H35 H29 2.6527 no .
H36 C7 3.2997 no 3_555
H36 C18 3.5646 no 2_545
H36 H4 3.4687 no 3_555
H36 H5 2.5502 no 3_555
H36 H6 3.4427 no 3_555
H36 H19 3.1261 no 2_545
H36 H20 3.1642 no 2_545
H36 H21 3.3029 no 4_444
H37 C9 3.5712 no 2_544
H37 C13 3.3592 no 3_555
H37 C28 3.2168 no 4_444
H37 H5 3.4769 no 3_555
H37 H6 3.2224 no 3_555
H37 H12 2.7455 no 2_544
H37 H17 3.0551 no 3_555
H37 H21 3.4319 no 4_444
H37 H24 3.2237 no 3_655
H37 H30 2.9434 no 4_444
H37 H31 2.7820 no 4_444
H37 H32 3.4347 no 4_444
H38 C24 3.5361 no 3_655
H38 C25 3.3436 no 3_655
H38 C26 3.5060 no .
H38 C27 2.9548 no .
H38 H12 3.1779 no 2_544
H38 H13 3.5350 no 3_655
H38 H15 3.3983 no 3_655
H38 H17 3.1464 no 3_555
H38 H24 3.0107 no 3_655
H38 H25 2.6253 no 3_655
H38 H27 3.5595 no .
H38 H28 2.9409 no .
H38 H29 2.8263 no .
H39 C9 3.4338 no 2_544
H39 C21 2.8320 no 4_444
H39 C22 3.0736 no 4_444
H39 H11 3.0608 no 2_544
H39 H12 2.9322 no 2_544
H39 H21 2.4513 no 4_444
H39 H22 2.9194 no 4_444

loop_
_geom_torsion_atom_site_label_1
_geom_torsion_atom_site_label_2
_geom_torsion_atom_site_label_3
_geom_torsion_atom_site_label_4
_geom_torsion
_geom_torsion_publ_flag
N2 Ir1 C1 C2 -147.1(3) no
N2 Ir1 C1 C5 96.3(3) no
N2 Ir1 C1 C6 -24.4(5) no
C1 Ir1 N2 N1 -76.3(4) no
C1 Ir1 N2 C17 106.7(4) no
N2 Ir1 C2 C1 40.9(4) no
N2 Ir1 C2 C3 159.6(3) no
N2 Ir1 C2 C7 -79.1(5) no
C2 Ir1 N2 N1 -99.8(5) no
C2 Ir1 N2 C17 83.2(4) no
N2 Ir1 C3 C2 -45.7(8) no
N2 Ir1 C3 C4 70.2(7) no
N2 Ir1 C3 C8 -168.6(5) no
C3 Ir1 N2 N1 -68.4(8) no
C3 Ir1 N2 C17 114.6(6) no
N2 Ir1 C4 C3 -150.6(2) no
N2 Ir1 C4 C5 -32.1(4) no
N2 Ir1 C4 C9 89.2(5) no
C4 Ir1 N2 N1 -19.6(5) no
C4 Ir1 N2 C17 163.4(3) no
N2 Ir1 C5 C1 -87.5(3) no
N2 Ir1 C5 C4 155.6(3) no
N2 Ir1 C5 C10 31.9(5) no
C5 Ir1 N2 N1 -38.3(4) no
C5 Ir1 N2 C17 144.7(4) no
N2 Ir1 C11 C12 -176.8(5) no
N2 Ir1 C11 C16 3.1(3) no
C11 Ir1 N2 N1 174.8(5) no
C11 Ir1 N2 C17 -2.2(4) no
N2 Ir1 C26 C27 137.7(4) no
C26 Ir1 N2 N1 71.4(4) no
C26 Ir1 N2 C17 -105.5(4) no
N2 Ir1 C27 C26 -45.9(4) no
C27 Ir1 N2 N1 97.4(5) no
C27 Ir1 N2 C17 -79.5(4) no
C1 Ir1 C2 C1 0.0(3) no
C1 Ir1 C2 C3 118.7(6) no
C1 Ir1 C2 C7 -120.0(6) no
C2 Ir1 C1 C2 0.0(3) no
C2 Ir1 C1 C5 -116.6(5) no
C2 Ir1 C1 C6 122.7(7) no
C1 Ir1 C3 C2 -36.8(3) no
C1 Ir1 C3 C4 79.1(3) no
C1 Ir1 C3 C8 -159.7(7) no
C3 Ir1 C1 C2 36.5(3) no
C3 Ir1 C1 C5 -80.1(3) no
C3 Ir1 C1 C6 159.2(6) no
C1 Ir1 C4 C3 -80.1(3) no
C1 Ir1 C4 C5 38.3(3) no
C1 Ir1 C4 C9 159.6(6) no
C4 Ir1 C1 C2 79.6(3) no
C4 Ir1 C1 C5 -37.0(3) no
C4 Ir1 C1 C6 -157.7(6) no
C1 Ir1 C5 C1 0.0(3) no
C1 Ir1 C5 C4 -116.9(4) no
C1 Ir1 C5 C10 119.4(6) no
C5 Ir1 C1 C2 116.6(4) no
C5 Ir1 C1 C5 0.0(3) no
C5 Ir1 C1 C6 -120.7(6) no
C1 Ir1 C11 C12 93.5(5) no
C1 Ir1 C11 C16 -86.7(4) no
C11 Ir1 C1 C2 -69.4(3) no
C11 Ir1 C1 C5 174.0(2) no
C11 Ir1 C1 C6 53.3(5) no
C1 Ir1 C26 C27 -134.6(4) no
C26 Ir1 C1 C2 128.0(4) no
C26 Ir1 C1 C5 11.4(5) no
C26 Ir1 C1 C6 -109.2(6) no
C1 Ir1 C27 C26 119.7(6) no
C27 Ir1 C1 C2 46.3(8) no
C27 Ir1 C1 C5 -70.3(7) no
C27 Ir1 C1 C6 169.0(5) no
C2 Ir1 C3 C2 0.0(3) no
C2 Ir1 C3 C4 116.0(5) no
C2 Ir1 C3 C8 -122.8(8) no
C3 Ir1 C2 C1 -118.7(6) no
C3 Ir1 C2 C3 0.0(3) no
C3 Ir1 C2 C7 121.3(6) no
C2 Ir1 C4 C3 -37.7(3) no
C2 Ir1 C4 C5 80.7(3) no
C2 Ir1 C4 C9 -157.9(6) no
C4 Ir1 C2 C1 -79.9(3) no
C4 Ir1 C2 C3 38.8(3) no
C4 Ir1 C2 C7 160.1(5) no
C2 Ir1 C5 C1 37.6(3) no
C2 Ir1 C5 C4 -79.3(3) no
C2 Ir1 C5 C10 157.0(6) no
C5 Ir1 C2 C1 -38.3(3) no
C5 Ir1 C2 C3 80.4(3) no
C5 Ir1 C2 C7 -158.3(5) no
C2 Ir1 C11 C12 58.8(5) no
C2 Ir1 C11 C16 -121.3(4) no
C11 Ir1 C2 C1 117.7(3) no
C11 Ir1 C2 C3 -123.6(3) no
C11 Ir1 C2 C7 -2.3(5) no
C2 Ir1 C26 C27 -57.2(7) no
C26 Ir1 C2 C1 -121.1(5) no
C26 Ir1 C2 C3 -2.4(7) no
C26 Ir1 C2 C7 118.9(6) no
C2 Ir1 C27 C26 150.9(3) no
C27 Ir1 C2 C1 -158.1(3) no
C27 Ir1 C2 C3 -39.4(5) no
C27 Ir1 C2 C7 81.8(5) no
C3 Ir1 C4 C3 0.0(3) no
C3 Ir1 C4 C5 118.4(5) no
C3 Ir1 C4 C9 -120.2(6) no
C4 Ir1 C3 C2 -116.0(5) no
C4 Ir1 C3 C4 0.0(3) no
C4 Ir1 C3 C8 121.2(7) no
C3 Ir1 C5 C1 79.4(3) no
C3 Ir1 C5 C4 -37.5(3) no
C3 Ir1 C5 C10 -161.2(6) no
C5 Ir1 C3 C2 -79.8(3) no
C5 Ir1 C3 C4 36.2(3) no
C5 Ir1 C3 C8 157.4(7) no
C3 Ir1 C11 C12 26.0(5) no
C3 Ir1 C11 C16 -154.1(3) no
C11 Ir1 C3 C2 64.0(3) no
C11 Ir1 C3 C4 -180.0(2) no
C11 Ir1 C3 C8 -58.8(6) no
C3 Ir1 C26 C27 -58.8(4) no
C26 Ir1 C3 C2 178.7(3) no
C26 Ir1 C3 C4 -65.3(3) no
C26 Ir1 C3 C8 55.9(7) no
C3 Ir1 C27 C26 128.5(4) no
C27 Ir1 C3 C2 147.5(4) no
C27 Ir1 C3 C4 -96.6(3) no
C27 Ir1 C3 C8 24.6(6) no
C4 Ir1 C5 C1 116.9(5) no
C4 Ir1 C5 C4 0.0(3) no
C4 Ir1 C5 C10 -123.7(7) no
C5 Ir1 C4 C3 -118.4(5) no
C5 Ir1 C4 C5 0.0(3) no
C5 Ir1 C4 C9 121.3(7) no
C4 Ir1 C11 C12 26.0(7) no
C4 Ir1 C11 C16 -154.1(4) no
C11 Ir1 C4 C3 0.0(6) no
C11 Ir1 C4 C5 118.4(4) no
C11 Ir1 C4 C9 -120.2(6) no
C4 Ir1 C26 C27 -92.9(4) no
C26 Ir1 C4 C3 123.4(3) no
C26 Ir1 C4 C5 -118.1(3) no
C26 Ir1 C4 C9 3.2(5) no
C4 Ir1 C27 C26 90.5(4) no
C27 Ir1 C4 C3 86.0(3) no
C27 Ir1 C4 C5 -155.6(3) no
C27 Ir1 C4 C9 -34.3(5) no
C5 Ir1 C11 C12 100.2(5) no
C5 Ir1 C11 C16 -79.9(5) no
C11 Ir1 C5 C1 -10.4(5) no
C11 Ir1 C5 C4 -127.3(4) no
C11 Ir1 C5 C10 109.0(6) no
C5 Ir1 C26 C27 -127.1(3) no
C26 Ir1 C5 C1 -173.5(3) no
C26 Ir1 C5 C4 69.6(3) no
C26 Ir1 C5 C10 -54.1(5) no
C5 Ir1 C27 C26 72.2(4) no
C27 Ir1 C5 C1 148.5(3) no
C27 Ir1 C5 C4 31.6(4) no
C27 Ir1 C5 C10 -92.1(5) no
C11 Ir1 C26 C27 62.2(4) no
C26 Ir1 C11 C12 -95.9(5) no
C26 Ir1 C11 C16 84.0(4) no
C11 Ir1 C27 C26 -119.2(4) no
C27 Ir1 C11 C12 -63.2(5) no
C27 Ir1 C11 C16 116.7(4) no
C26 Ir1 C27 C26 0.0(4) no
C27 Ir1 C26 C27 0.0(4) no
C29 O1 C30 C31 172.9(5) no
C30 O1 C29 C28 178.2(5) no
N2 N1 C19 C18 -0.2(6) no
N2 N1 C19 C20 177.6(4) no
C19 N1 N2 Ir1 -176.1(4) no
C19 N1 N2 C17 1.0(6) no
Ir1 N2 C17 C16 0.9(6) no
Ir1 N2 C17 C18 176.0(3) no
N1 N2 C17 C16 -176.6(4) no
N1 N2 C17 C18 -1.5(6) no
Ir1 C1 C2 Ir1 0.0 no
Ir1 C1 C2 C3 -60.0(4) no
Ir1 C1 C2 C7 122.2(6) no
Ir1 C1 C5 Ir1 0.0 no
Ir1 C1 C5 C4 61.9(3) no
Ir1 C1 C5 C10 -122.4(5) no
C2 C1 C5 Ir1 -65.1(4) no
C2 C1 C5 C4 -3.2(6) no
C2 C1 C5 C10 172.5(5) no
C5 C1 C2 Ir1 64.5(4) no
C5 C1 C2 C3 4.5(6) no
C5 C1 C2 C7 -173.4(5) no
C6 C1 C2 Ir1 -121.7(6) no
C6 C1 C2 C3 178.3(5) no
C6 C1 C2 C7 0.5(10) no
C6 C1 C5 Ir1 121.0(6) no
C6 C1 C5 C4 -177.1(5) no
C6 C1 C5 C10 -1.4(9) no
Ir1 C2 C3 Ir1 0.0 no
Ir1 C2 C3 C4 -63.3(4) no
Ir1 C2 C3 C8 126.2(6) no
C1 C2 C3 Ir1 59.3(4) no
C1 C2 C3 C4 -4.0(6) no
C1 C2 C3 C8 -174.5(5) no
C7 C2 C3 Ir1 -122.9(7) no
C7 C2 C3 C4 173.8(6) no
C7 C2 C3 C8 3.4(10) no
Ir1 C3 C4 Ir1 0.0 no
Ir1 C3 C4 C5 -62.2(4) no
Ir1 C3 C4 C9 121.5(5) no
C2 C3 C4 Ir1 64.3(5) no
C2 C3 C4 C5 2.1(7) no
C2 C3 C4 C9 -174.2(5) no
C8 C3 C4 Ir1 -125.2(6) no
C8 C3 C4 C5 172.6(6) no
C8 C3 C4 C9 -3.7(10) no
Ir1 C4 C5 Ir1 0.0 no
Ir1 C4 C5 C1 -60.7(4) no
Ir1 C4 C5 C10 123.8(5) no
C3 C4 C5 Ir1 61.4(5) no
C3 C4 C5 C1 0.7(6) no
C3 C4 C5 C10 -174.9(5) no
C9 C4 C5 Ir1 -122.3(6) no
C9 C4 C5 C1 177.0(5) no
C9 C4 C5 C10 1.5(10) no
Ir1 C11 C12 C13 -177.4(4) no
Ir1 C11 C16 C15 177.3(4) no
Ir1 C11 C16 C17 -3.6(6) no
C12 C11 C16 C15 -2.8(8) no
C12 C11 C16 C17 176.3(5) no
C16 C11 C12 C13 2.7(8) no
C11 C12 C13 C14 -1.1(9) no
C12 C13 C14 C15 -0.5(9) no
C13 C14 C15 C16 0.3(9) no
C14 C15 C16 C11 1.4(9) no
C14 C15 C16 C17 -177.6(5) no
C11 C16 C17 N2 1.8(7) no
C11 C16 C17 C18 -171.3(6) no
C15 C16 C17 N2 -179.2(5) no
C15 C16 C17 C18 7.8(11) no
N2 C17 C18 C19 1.2(6) no
C16 C17 C18 C19 174.5(7) no
C17 C18 C19 N1 -0.6(6) no
C17 C18 C19 C20 -178.2(5) no
N1 C19 C20 C21 -159.2(5) no
N1 C19 C20 C25 16.4(8) no
C18 C19 C20 C21 18.2(9) no
C18 C19 C20 C25 -166.2(6) no
C19 C20 C21 C22 176.0(5) no
C19 C20 C25 C24 -176.6(5) no
C21 C20 C25 C24 -0.9(9) no
C25 C20 C21 C22 0.4(9) no
C20 C21 C22 C23 -0.4(9) no
C21 C22 C23 C24 1.0(10) no
C22 C23 C24 C25 -1.5(10) no
C23 C24 C25 C20 1.4(10) no
Ir1 C26 C27 Ir1 0.0 no
